data_4061252
loop_
_publ_author_name
'Josefina D\'iez Vi\~nuela'

_publ_section_title
;
Indenyl ruthenium(II) aminoallenylidenes: a new building-block for
the synthesis of highly unsaturated alkynyl and allenylidene complexes
;
_journal_name_full Organometallics
_journal_paper_doi 10.1021/om049413p
_journal_year 2004
_chemical_formula_sum 'C68.5 H64.5 F6 N O P3 Ru'
_chemical_formula_weight 1225.69
_space_group_IT_number 2
_space_group_name_Hall '-P 1'
_space_group_name_H-M_alt 'P -1'
_symmetry_cell_setting triclinic
_symmetry_space_group_name_Hall '-P 1'
_symmetry_space_group_name_H-M 'P -1'
_cell_angle_alpha 110.983(2)
_cell_angle_beta 104.348(2)
_cell_angle_gamma 90.063(3)
_cell_formula_units_Z 2
_cell_length_a 13.0687(6)
_cell_length_b 13.7345(6)
_cell_length_c 18.4915(7)
_cell_measurement_temperature 200(2)
_cell_volume 2987.5(2)
_diffrn_ambient_temperature 200(2)
_exptl_crystal_density_diffrn 1.363
_cod_depositor_comments
;
The following automatic conversions were performed:
'_symmetry_cell_setting' value 'Triclinic' changed to 'triclinic'
according to '/home/saulius/struct/CIF-dictionaries/cif_core.dic'
dictionary named 'cif_core.dic' version 2.4.1 from 2010-06-29.

Automatic conversion script
Id: cif_fix_enum 1527 2010-12-29 10:47:43Z saulius 
;
_cod_original_formula_sum 'C68.50 H64.50 F6 N O P3 Ru'
_cod_database_code 4061252

loop_
_symmetry_equiv_pos_as_xyz
'x, y, z'
'-x, -y, -z'

loop_
_atom_site_label
_atom_site_type_symbol
_atom_site_fract_x
_atom_site_fract_y
_atom_site_fract_z
_atom_site_U_iso_or_equiv
_atom_site_adp_type
_atom_site_occupancy
_atom_site_symmetry_multiplicity
_atom_site_calc_flag
_atom_site_refinement_flags
_atom_site_disorder_assembly
_atom_site_disorder_group
Ru1 Ru 0.10588(3) 0.06545(3) 0.35180(2) 0.03065(10) Uani 1 1 d . . .
P1 P 0.05418(9) -0.06389(9) 0.22262(7) 0.0301(3) Uani 1 1 d . . .
P2 P -0.03481(9) 0.16405(9) 0.34193(7) 0.0321(3) Uani 1 1 d . . .
N1 N 0.4407(3) 0.3062(3) 0.3674(3) 0.0478(11) Uani 1 1 d . . .
C1 C 0.2000(3) 0.1527(3) 0.3271(2) 0.0321(10) Uani 1 1 d . . .
C2 C 0.2698(4) 0.2127(4) 0.3263(3) 0.0360(11) Uani 1 1 d . . .
C3 C 0.3414(4) 0.2863(4) 0.3243(3) 0.0399(11) Uani 1 1 d . . .
C4 C 0.2961(4) 0.3509(4) 0.2744(3) 0.0398(11) Uani 1 1 d . . .
C5 C 0.3099(4) 0.3341(4) 0.2008(3) 0.0376(11) Uani 1 1 d . . .
C6 C 0.2353(4) 0.4360(4) 0.3178(3) 0.0522(14) Uani 1 1 d . . .
H6A H 0.2844 0.4917 0.3594 0.078 Uiso 1 1 calc R . .
H6B H 0.1908 0.4075 0.3411 0.078 Uiso 1 1 calc R . .
H6C H 0.1921 0.4628 0.2804 0.078 Uiso 1 1 calc R . .
C7 C 0.4818(5) 0.2462(5) 0.4187(3) 0.0607(16) Uani 1 1 d . . .
H7A H 0.4257 0.2302 0.4397 0.073 Uiso 1 1 calc R . .
H7B H 0.5389 0.2893 0.4639 0.073 Uiso 1 1 calc R . .
C8 C 0.5228(5) 0.1450(5) 0.3745(4) 0.078(2) Uani 1 1 d . . .
H8A H 0.4646 0.0976 0.3348 0.118 Uiso 1 1 calc R . .
H8B H 0.5567 0.1139 0.4120 0.118 Uiso 1 1 calc R . .
H8C H 0.5731 0.1594 0.3487 0.118 Uiso 1 1 calc R . .
C9 C 0.5146(4) 0.3903(5) 0.3709(4) 0.0643(17) Uani 1 1 d . . .
H9A H 0.4772 0.4257 0.3368 0.077 Uiso 1 1 calc R . .
H9B H 0.5356 0.4412 0.4255 0.077 Uiso 1 1 calc R . .
C10 C 0.6103(6) 0.3549(6) 0.3461(6) 0.121(3) Uani 1 1 d . . .
H10A H 0.6557 0.3333 0.3859 0.181 Uiso 1 1 calc R . .
H10B H 0.6472 0.4113 0.3406 0.181 Uiso 1 1 calc R . .
H10C H 0.5910 0.2969 0.2956 0.181 Uiso 1 1 calc R . .
C11 C 0.3803(4) 0.2563(4) 0.1650(3) 0.0400(12) Uani 1 1 d . . .
C12 C 0.3807(4) 0.1549(4) 0.1640(3) 0.0452(13) Uani 1 1 d . . .
H12 H 0.3336 0.1311 0.1858 0.054 Uiso 1 1 calc R . .
C13 C 0.4506(5) 0.0887(4) 0.1306(3) 0.0571(15) Uani 1 1 d . . .
H13 H 0.4500 0.0208 0.1302 0.069 Uiso 1 1 calc R . .
C14 C 0.5202(5) 0.1223(5) 0.0985(4) 0.0646(17) Uani 1 1 d . . .
H14 H 0.5680 0.0778 0.0774 0.077 Uiso 1 1 calc R . .
C15 C 0.5199(5) 0.2210(5) 0.0971(4) 0.0640(17) Uani 1 1 d . . .
H15 H 0.5666 0.2434 0.0743 0.077 Uiso 1 1 calc R . .
C16 C 0.4506(4) 0.2875(4) 0.1295(3) 0.0532(14) Uani 1 1 d . . .
H16 H 0.4504 0.3544 0.1278 0.064 Uiso 1 1 calc R . .
C17 C 0.2592(4) 0.3958(4) 0.1531(3) 0.0428(12) Uani 1 1 d . . .
C18 C 0.1828(4) 0.3457(4) 0.0806(3) 0.0501(14) Uani 1 1 d . . .
H18 H 0.1620 0.2746 0.0644 0.060 Uiso 1 1 calc R . .
C19 C 0.1373(5) 0.3997(5) 0.0322(4) 0.0661(17) Uani 1 1 d . . .
H19 H 0.0864 0.3652 -0.0160 0.079 Uiso 1 1 calc R . .
C20 C 0.1682(5) 0.5060(5) 0.0561(4) 0.0667(17) Uani 1 1 d . . .
H20 H 0.1381 0.5430 0.0240 0.080 Uiso 1 1 calc R . .
C21 C 0.2441(5) 0.5562(5) 0.1280(4) 0.0634(17) Uani 1 1 d . . .
H21 H 0.2657 0.6270 0.1440 0.076 Uiso 1 1 calc R . .
C22 C 0.2879(4) 0.5014(4) 0.1763(3) 0.0526(14) Uani 1 1 d . . .
H22 H 0.3375 0.5364 0.2251 0.063 Uiso 1 1 calc R . .
C23 C 0.0918(4) 0.0875(4) 0.4731(3) 0.0399(12) Uani 1 1 d . . .
H23 H 0.0439 0.1304 0.4955 0.048 Uiso 1 1 calc R . .
C24 C 0.1974(4) 0.1212(4) 0.4800(3) 0.0385(11) Uani 1 1 d . . .
H24 H 0.2292 0.1897 0.5037 0.046 Uiso 1 1 calc R . .
C25 C 0.2456(4) 0.0291(4) 0.4434(3) 0.0367(11) Uani 1 1 d . . .
C26 C 0.3523(4) 0.0123(5) 0.4400(3) 0.0508(14) Uani 1 1 d . . .
H26 H 0.4040 0.0688 0.4599 0.061 Uiso 1 1 calc R . .
C27 C 0.3775(5) -0.0880(5) 0.4071(3) 0.0617(17) Uani 1 1 d . . .
H27 H 0.4467 -0.0994 0.4040 0.074 Uiso 1 1 calc R . .
C28 C 0.2991(5) -0.1747(5) 0.3775(3) 0.0632(17) Uani 1 1 d . . .
H28 H 0.3188 -0.2421 0.3569 0.076 Uiso 1 1 calc R . .
C29 C 0.1964(4) -0.1622(4) 0.3784(3) 0.0507(14) Uani 1 1 d . . .
H29 H 0.1460 -0.2199 0.3579 0.061 Uiso 1 1 calc R . .
C31 C 0.0699(4) -0.0210(4) 0.4269(3) 0.0383(11) Uani 1 1 d . . .
H31 H 0.0046 -0.0604 0.4098 0.046 Uiso 1 1 calc R . .
C32 C 0.1622(4) -0.1074(3) 0.1756(3) 0.0344(11) Uani 1 1 d . . .
C33 C 0.1427(4) -0.1728(4) 0.0949(3) 0.0427(12) Uani 1 1 d . . .
H33 H 0.0730 -0.1903 0.0631 0.051 Uiso 1 1 calc R . .
C34 C 0.2241(5) -0.2120(4) 0.0610(3) 0.0503(14) Uani 1 1 d . . .
H34 H 0.2092 -0.2542 0.0068 0.060 Uiso 1 1 calc R . .
C35 C 0.3274(5) -0.1883(4) 0.1077(4) 0.0597(16) Uani 1 1 d . . .
H35 H 0.3825 -0.2157 0.0855 0.072 Uiso 1 1 calc R . .
C36 C 0.3488(4) -0.1238(5) 0.1876(4) 0.0580(15) Uani 1 1 d . . .
H36 H 0.4186 -0.1074 0.2191 0.070 Uiso 1 1 calc R . .
C37 C 0.2674(4) -0.0832(4) 0.2213(3) 0.0435(12) Uani 1 1 d . . .
H37 H 0.2831 -0.0393 0.2751 0.052 Uiso 1 1 calc R . .
C38 C -0.0427(4) -0.0436(3) 0.1404(3) 0.0339(10) Uani 1 1 d . . .
C39 C -0.0153(4) 0.0332(4) 0.1151(3) 0.0455(13) Uani 1 1 d . . .
H39 H 0.0520 0.0695 0.1378 0.055 Uiso 1 1 calc R . .
C40 C -0.0870(5) 0.0571(4) 0.0560(3) 0.0596(16) Uani 1 1 d . . .
H40 H -0.0685 0.1117 0.0417 0.072 Uiso 1 1 calc R . .
C41 C -0.1849(5) 0.0010(4) 0.0187(3) 0.0579(16) Uani 1 1 d . . .
H41 H -0.2321 0.0164 -0.0216 0.070 Uiso 1 1 calc R . .
C42 C -0.2123(4) -0.0786(4) 0.0417(3) 0.0513(14) Uani 1 1 d . . .
H42 H -0.2787 -0.1165 0.0168 0.062 Uiso 1 1 calc R . .
C43 C -0.1424(4) -0.1028(4) 0.1014(3) 0.0435(12) Uani 1 1 d . . .
H43 H -0.1611 -0.1575 0.1156 0.052 Uiso 1 1 calc R . .
C44 C -0.0018(4) -0.1853(3) 0.2239(3) 0.0351(11) Uani 1 1 d . . .
C45 C 0.0401(4) -0.2820(4) 0.1965(3) 0.0455(13) Uani 1 1 d . . .
H45 H 0.0961 -0.2878 0.1730 0.055 Uiso 1 1 calc R . .
C46 C -0.0027(5) -0.3691(4) 0.2048(4) 0.0596(16) Uani 1 1 d . . .
H46 H 0.0245 -0.4333 0.1864 0.071 Uiso 1 1 calc R . .
C47 C -0.0846(5) -0.3608(4) 0.2397(4) 0.0662(18) Uani 1 1 d . . .
H47 H -0.1119 -0.4193 0.2456 0.079 Uiso 1 1 calc R . .
C48 C -0.1275(4) -0.2665(4) 0.2667(3) 0.0557(15) Uani 1 1 d . . .
H48 H -0.1833 -0.2614 0.2904 0.067 Uiso 1 1 calc R . .
C49 C -0.0862(4) -0.1800(4) 0.2577(3) 0.0442(12) Uani 1 1 d . . .
H49 H -0.1156 -0.1169 0.2748 0.053 Uiso 1 1 calc R . .
C50 C -0.0676(4) 0.2390(3) 0.2752(3) 0.0364(11) Uani 1 1 d . . .
C51 C -0.1658(4) 0.2795(4) 0.2649(3) 0.0470(13) Uani 1 1 d . . .
H51 H -0.2149 0.2663 0.2899 0.056 Uiso 1 1 calc R . .
C52 C -0.1904(4) 0.3392(4) 0.2177(3) 0.0542(15) Uani 1 1 d . . .
H52 H -0.2558 0.3664 0.2117 0.065 Uiso 1 1 calc R . .
C53 C -0.1199(5) 0.3589(4) 0.1798(3) 0.0506(14) Uani 1 1 d . . .
H53 H -0.1375 0.3976 0.1470 0.061 Uiso 1 1 calc R . .
C54 C -0.0225(5) 0.3207(4) 0.1911(3) 0.0521(14) Uani 1 1 d . . .
H54 H 0.0267 0.3347 0.1665 0.063 Uiso 1 1 calc R . .
C55 C 0.0033(4) 0.2615(4) 0.2387(3) 0.0444(12) Uani 1 1 d . . .
H55 H 0.0698 0.2366 0.2459 0.053 Uiso 1 1 calc R . .
C56 C -0.0247(4) 0.2744(4) 0.4379(3) 0.0405(12) Uani 1 1 d . . .
C57 C -0.1093(5) 0.2996(4) 0.4722(3) 0.0535(14) Uani 1 1 d . . .
H57 H -0.1751 0.2607 0.4464 0.064 Uiso 1 1 calc R . .
C58 C -0.0957(5) 0.3827(5) 0.5452(3) 0.0657(17) Uani 1 1 d . . .
H58 H -0.1519 0.3980 0.5686 0.079 Uiso 1 1 calc R . .
C59 C 0.0008(5) 0.4429(4) 0.5830(3) 0.0656(18) Uani 1 1 d . . .
H59 H 0.0092 0.4992 0.6313 0.079 Uiso 1 1 calc R . .
C60 C 0.0849(5) 0.4189(4) 0.5488(3) 0.0589(16) Uani 1 1 d . . .
H60 H 0.1501 0.4590 0.5744 0.071 Uiso 1 1 calc R . .
C61 C 0.0725(4) 0.3357(4) 0.4766(3) 0.0475(13) Uani 1 1 d . . .
H61 H 0.1292 0.3205 0.4538 0.057 Uiso 1 1 calc R . .
C62 C -0.1613(3) 0.0869(3) 0.3215(3) 0.0341(10) Uani 1 1 d . . .
C63 C -0.2303(3) 0.0484(4) 0.2446(3) 0.0370(11) Uani 1 1 d . . .
H63 H -0.2195 0.0722 0.2056 0.044 Uiso 1 1 calc R . .
C64 C -0.3149(4) -0.0250(4) 0.2259(3) 0.0487(13) Uani 1 1 d . . .
H64 H -0.3600 -0.0506 0.1742 0.058 Uiso 1 1 calc R . .
C65 C -0.3329(4) -0.0606(4) 0.2824(3) 0.0508(14) Uani 1 1 d . . .
H65 H -0.3889 -0.1112 0.2689 0.061 Uiso 1 1 calc R . .
C66 C -0.2676(4) -0.0209(4) 0.3595(3) 0.0507(14) Uani 1 1 d . . .
H66 H -0.2807 -0.0428 0.3987 0.061 Uiso 1 1 calc R . .
C67 C -0.1831(4) 0.0514(4) 0.3781(3) 0.0408(12) Uani 1 1 d . . .
H67 H -0.1392 0.0773 0.4302 0.049 Uiso 1 1 calc R . .
C30 C 0.1670(4) -0.0583(4) 0.4114(3) 0.0400(12) Uani 1 1 d . . .
P3 P 0.43041(13) 0.34166(12) 0.65849(12) 0.0646(5) Uani 1 1 d . . .
F5 F 0.5317(3) 0.3732(3) 0.6353(2) 0.0831(11) Uani 1 1 d . A .
F6 F 0.4403(3) 0.4568(3) 0.7207(2) 0.0937(13) Uani 1 1 d . A .
F1 F 0.5066(3) 0.3074(3) 0.7242(2) 0.0977(13) Uani 1 1 d . A .
F2 F 0.4302(4) 0.2297(4) 0.5825(3) 0.0405(14) Uiso 0.50 1 d P A 1
F2A F 0.4118(7) 0.2212(7) 0.6121(5) 0.094(3) Uiso 0.50 1 d P A 2
F3 F 0.3451(8) 0.3748(8) 0.6070(6) 0.104(3) Uiso 0.50 1 d P A 1
F3A F 0.3648(5) 0.3754(5) 0.5791(4) 0.0492(17) Uiso 0.50 1 d P A 2
F4 F 0.3189(6) 0.3070(6) 0.6615(5) 0.071(2) Uiso 0.50 1 d P A 1
F4A F 0.3444(10) 0.3147(9) 0.6994(7) 0.131(4) Uiso 0.50 1 d P A 2
O1 O 0.6135(10) 0.6589(9) 0.0773(8) 0.365(7) Uiso 1 1 d D . .
H1 H 0.6666 0.6893 0.1135 0.547 Uiso 1 1 calc R . .
C68 C 0.6014(14) 0.5453(13) 0.0690(11) 0.415(14) Uiso 1 1 d D . .
H68A H 0.5931 0.5397 0.1181 0.498 Uiso 1 1 calc R . .
H68B H 0.6620 0.5097 0.0555 0.498 Uiso 1 1 calc R . .
C69 C 0.5000 0.5000 0.0000 0.302(13) Uiso 1 2 d SD . .
H69A H 0.4753 0.4334 -0.0013 0.454 Uiso 0.50 1 calc PR . .
H69B H 0.5151 0.4911 -0.0501 0.454 Uiso 0.50 1 calc PR . .
H69C H 0.4462 0.5472 0.0083 0.454 Uiso 0.50 1 calc PR . .
CT01 C 0.1543 0.0317 0.4469 0.010 Uiso 0.00 1 d P . .
CT02 C 0.2730 -0.0736 0.4096 0.010 Uiso 0.00 1 d P . .

loop_
_atom_site_aniso_label
_atom_site_aniso_U_11
_atom_site_aniso_U_22
_atom_site_aniso_U_33
_atom_site_aniso_U_23
_atom_site_aniso_U_13
_atom_site_aniso_U_12
Ru1 0.02999(19) 0.0339(2) 0.02982(19) 0.01560(15) 0.00536(14) 0.00361(14)
P1 0.0305(6) 0.0294(6) 0.0307(6) 0.0136(5) 0.0050(5) 0.0026(5)
P2 0.0318(6) 0.0349(7) 0.0309(6) 0.0146(5) 0.0065(5) 0.0073(5)
N1 0.043(3) 0.051(3) 0.052(3) 0.026(2) 0.005(2) -0.002(2)
C1 0.034(3) 0.036(3) 0.024(2) 0.011(2) 0.0047(19) 0.013(2)
C2 0.034(3) 0.036(3) 0.043(3) 0.022(2) 0.010(2) 0.001(2)
C3 0.040(3) 0.037(3) 0.040(3) 0.011(2) 0.013(2) 0.003(2)
C4 0.036(3) 0.034(3) 0.050(3) 0.018(2) 0.010(2) 0.004(2)
C5 0.038(3) 0.034(3) 0.044(3) 0.017(2) 0.012(2) -0.001(2)
C6 0.053(3) 0.045(3) 0.062(4) 0.018(3) 0.024(3) 0.009(3)
C7 0.050(4) 0.076(4) 0.063(4) 0.039(4) 0.007(3) 0.005(3)
C8 0.085(5) 0.080(5) 0.082(5) 0.043(4) 0.024(4) 0.026(4)
C9 0.040(3) 0.071(4) 0.088(5) 0.041(4) 0.009(3) -0.008(3)
C10 0.059(5) 0.126(7) 0.201(10) 0.096(7) 0.021(6) 0.012(5)
C11 0.035(3) 0.039(3) 0.044(3) 0.013(2) 0.009(2) 0.005(2)
C12 0.044(3) 0.049(3) 0.046(3) 0.020(3) 0.012(2) 0.012(2)
C13 0.059(4) 0.047(3) 0.063(4) 0.019(3) 0.013(3) 0.018(3)
C14 0.051(4) 0.073(4) 0.069(4) 0.026(4) 0.016(3) 0.023(3)
C15 0.052(4) 0.073(4) 0.070(4) 0.024(4) 0.024(3) 0.013(3)
C16 0.050(3) 0.055(4) 0.056(4) 0.020(3) 0.018(3) 0.004(3)
C17 0.044(3) 0.041(3) 0.051(3) 0.021(3) 0.018(3) 0.006(2)
C18 0.055(3) 0.044(3) 0.048(3) 0.018(3) 0.005(3) 0.002(3)
C19 0.078(5) 0.063(4) 0.053(4) 0.021(3) 0.008(3) 0.014(3)
C20 0.073(4) 0.071(4) 0.067(4) 0.040(4) 0.017(4) 0.023(4)
C21 0.063(4) 0.051(4) 0.085(5) 0.038(4) 0.015(4) 0.009(3)
C22 0.052(3) 0.039(3) 0.062(4) 0.021(3) 0.004(3) -0.001(3)
C23 0.044(3) 0.056(3) 0.029(3) 0.026(2) 0.011(2) 0.013(2)
C24 0.041(3) 0.045(3) 0.028(2) 0.015(2) 0.002(2) 0.001(2)
C25 0.033(3) 0.049(3) 0.030(2) 0.022(2) 0.001(2) 0.008(2)
C26 0.035(3) 0.070(4) 0.047(3) 0.030(3) -0.003(2) 0.004(3)
C27 0.050(4) 0.080(4) 0.058(4) 0.031(3) 0.009(3) 0.038(3)
C28 0.072(4) 0.055(4) 0.057(4) 0.022(3) 0.006(3) 0.026(3)
C29 0.057(4) 0.046(3) 0.049(3) 0.025(3) 0.001(3) 0.012(3)
C31 0.038(3) 0.047(3) 0.039(3) 0.029(2) 0.006(2) 0.002(2)
C32 0.039(3) 0.035(3) 0.034(3) 0.019(2) 0.008(2) 0.006(2)
C33 0.048(3) 0.042(3) 0.041(3) 0.017(2) 0.013(2) 0.012(2)
C34 0.067(4) 0.045(3) 0.042(3) 0.016(3) 0.022(3) 0.017(3)
C35 0.064(4) 0.060(4) 0.072(4) 0.032(3) 0.037(3) 0.028(3)
C36 0.035(3) 0.071(4) 0.070(4) 0.027(3) 0.017(3) 0.018(3)
C37 0.038(3) 0.042(3) 0.047(3) 0.015(2) 0.007(2) 0.006(2)
C38 0.038(3) 0.029(2) 0.034(3) 0.010(2) 0.009(2) 0.008(2)
C39 0.049(3) 0.044(3) 0.041(3) 0.019(2) 0.001(2) 0.003(2)
C40 0.074(4) 0.051(4) 0.051(4) 0.030(3) -0.003(3) 0.004(3)
C41 0.068(4) 0.054(4) 0.041(3) 0.018(3) -0.005(3) 0.016(3)
C42 0.044(3) 0.053(3) 0.038(3) 0.008(3) -0.009(2) 0.002(3)
C43 0.040(3) 0.042(3) 0.041(3) 0.013(2) 0.001(2) 0.000(2)
C44 0.037(3) 0.034(3) 0.035(3) 0.017(2) 0.005(2) 0.002(2)
C45 0.054(3) 0.035(3) 0.051(3) 0.021(2) 0.012(3) 0.002(2)
C46 0.078(4) 0.035(3) 0.070(4) 0.023(3) 0.023(3) 0.008(3)
C47 0.088(5) 0.041(3) 0.075(4) 0.029(3) 0.019(4) -0.009(3)
C48 0.053(4) 0.051(3) 0.070(4) 0.029(3) 0.019(3) -0.005(3)
C49 0.043(3) 0.041(3) 0.051(3) 0.020(3) 0.011(3) 0.002(2)
C50 0.040(3) 0.032(3) 0.032(3) 0.009(2) 0.006(2) 0.005(2)
C51 0.047(3) 0.045(3) 0.057(3) 0.030(3) 0.011(3) 0.013(2)
C52 0.049(3) 0.045(3) 0.063(4) 0.023(3) -0.001(3) 0.012(3)
C53 0.070(4) 0.036(3) 0.043(3) 0.021(3) 0.000(3) 0.003(3)
C54 0.063(4) 0.048(3) 0.051(3) 0.026(3) 0.015(3) 0.006(3)
C55 0.050(3) 0.046(3) 0.041(3) 0.023(3) 0.008(2) 0.007(2)
C56 0.050(3) 0.041(3) 0.033(3) 0.016(2) 0.012(2) 0.016(2)
C57 0.056(4) 0.054(3) 0.043(3) 0.008(3) 0.013(3) 0.016(3)
C58 0.079(5) 0.066(4) 0.049(4) 0.011(3) 0.027(3) 0.028(4)
C59 0.088(5) 0.048(4) 0.041(3) 0.001(3) 0.005(3) 0.013(3)
C60 0.069(4) 0.046(3) 0.041(3) 0.004(3) -0.002(3) 0.006(3)
C61 0.052(3) 0.044(3) 0.041(3) 0.014(3) 0.005(3) 0.007(3)
C62 0.029(2) 0.037(3) 0.035(3) 0.013(2) 0.007(2) 0.010(2)
C63 0.032(3) 0.041(3) 0.039(3) 0.019(2) 0.005(2) 0.005(2)
C64 0.036(3) 0.057(3) 0.050(3) 0.023(3) 0.000(2) 0.005(2)
C65 0.028(3) 0.063(4) 0.068(4) 0.036(3) 0.006(3) 0.000(2)
C66 0.038(3) 0.067(4) 0.059(4) 0.034(3) 0.016(3) 0.008(3)
C67 0.031(3) 0.059(3) 0.038(3) 0.022(3) 0.010(2) 0.008(2)
C30 0.040(3) 0.047(3) 0.037(3) 0.022(2) 0.006(2) 0.008(2)
P3 0.0452(9) 0.0459(9) 0.0898(13) 0.0158(9) 0.0089(9) -0.0048(7)
F5 0.065(2) 0.094(3) 0.089(3) 0.030(2) 0.024(2) 0.000(2)
F6 0.107(3) 0.061(2) 0.092(3) -0.005(2) 0.039(3) 0.000(2)
F1 0.106(3) 0.091(3) 0.092(3) 0.049(3) -0.004(2) -0.013(2)

loop_
_geom_bond_atom_site_label_1
_geom_bond_atom_site_label_2
_geom_bond_distance
_geom_bond_site_symmetry_2
_geom_bond_publ_flag
Ru1 CT01 1.9348(4) . ?
Ru1 C1 1.956(5) . ?
Ru1 C23 2.207(4) . ?
Ru1 C24 2.220(4) . ?
Ru1 C31 2.249(4) . ?
Ru1 P2 2.2943(12) . ?
Ru1 P1 2.3402(12) . ?
Ru1 C25 2.352(4) . ?
Ru1 C30 2.377(5) . ?
P1 C32 1.828(5) . ?
P1 C38 1.829(5) . ?
P1 C44 1.830(5) . ?
P2 C62 1.843(5) . ?
P2 C50 1.847(5) . ?
P2 C56 1.850(5) . ?
N1 C3 1.314(6) . ?
N1 C7 1.474(6) . ?
N1 C9 1.478(6) . ?
C1 C2 1.235(6) . ?
C2 C3 1.392(6) . ?
C3 C4 1.520(6) . ?
C4 C5 1.353(6) . ?
C4 C6 1.512(6) . ?
C5 C17 1.477(6) . ?
C5 C11 1.491(6) . ?
C6 H6A 0.9600 . ?
C6 H6B 0.9600 . ?
C6 H6C 0.9600 . ?
C7 C8 1.513(7) . ?
C7 H7A 0.9700 . ?
C7 H7B 0.9700 . ?
C8 H8A 0.9600 . ?
C8 H8B 0.9600 . ?
C8 H8C 0.9600 . ?
C9 C10 1.461(8) . ?
C9 H9A 0.9700 . ?
C9 H9B 0.9700 . ?
C10 H10A 0.9600 . ?
C10 H10B 0.9600 . ?
C10 H10C 0.9600 . ?
C11 C12 1.385(6) . ?
C11 C16 1.399(7) . ?
C12 C13 1.387(7) . ?
C12 H12 0.9300 . ?
C13 C14 1.362(8) . ?
C13 H13 0.9300 . ?
C14 C15 1.366(8) . ?
C14 H14 0.9300 . ?
C15 C16 1.376(7) . ?
C15 H15 0.9300 . ?
C16 H16 0.9300 . ?
C17 C22 1.379(6) . ?
C17 C18 1.394(7) . ?
C18 C19 1.386(7) . ?
C18 H18 0.9300 . ?
C19 C20 1.392(8) . ?
C19 H19 0.9300 . ?
C20 C21 1.384(8) . ?
C20 H20 0.9300 . ?
C21 C22 1.385(7) . ?
C21 H21 0.9300 . ?
C22 H22 0.9300 . ?
C23 C31 1.413(6) . ?
C23 C24 1.415(6) . ?
C23 H23 0.9300 . ?
C24 C25 1.434(6) . ?
C24 H24 0.9300 . ?
C25 CT01 1.211(5) . ?
C25 C30 1.426(6) . ?
C25 C26 1.426(6) . ?
C26 C27 1.370(7) . ?
C26 H26 0.9300 . ?
C27 C28 1.422(8) . ?
C27 H27 0.9300 . ?
C28 C29 1.357(7) . ?
C28 H28 0.9300 . ?
C29 C30 1.432(7) . ?
C29 H29 0.9300 . ?
C31 C30 1.425(6) . ?
C31 H31 0.9300 . ?
C32 C37 1.392(6) . ?
C32 C33 1.397(6) . ?
C33 C34 1.380(7) . ?
C33 H33 0.9300 . ?
C34 C35 1.377(7) . ?
C34 H34 0.9300 . ?
C35 C36 1.379(7) . ?
C35 H35 0.9300 . ?
C36 C37 1.382(6) . ?
C36 H36 0.9300 . ?
C37 H37 0.9300 . ?
C38 C39 1.376(6) . ?
C38 C43 1.411(6) . ?
C39 C40 1.389(6) . ?
C39 H39 0.9300 . ?
C40 C41 1.374(7) . ?
C40 H40 0.9300 . ?
C41 C42 1.384(7) . ?
C41 H41 0.9300 . ?
C42 C43 1.389(6) . ?
C42 H42 0.9300 . ?
C43 H43 0.9300 . ?
C44 C49 1.387(6) . ?
C44 C45 1.406(6) . ?
C45 C46 1.392(7) . ?
C45 H45 0.9300 . ?
C46 C47 1.366(8) . ?
C46 H46 0.9300 . ?
C47 C48 1.385(7) . ?
C47 H47 0.9300 . ?
C48 C49 1.383(6) . ?
C48 H48 0.9300 . ?
C49 H49 0.9300 . ?
C50 C55 1.367(6) . ?
C50 C51 1.397(6) . ?
C51 C52 1.383(6) . ?
C51 H51 0.9300 . ?
C52 C53 1.367(7) . ?
C52 H52 0.9300 . ?
C53 C54 1.374(7) . ?
C53 H53 0.9300 . ?
C54 C55 1.384(6) . ?
C54 H54 0.9300 . ?
C55 H55 0.9300 . ?
C56 C57 1.392(7) . ?
C56 C61 1.396(7) . ?
C57 C58 1.390(7) . ?
C57 H57 0.9300 . ?
C58 C59 1.381(8) . ?
C58 H58 0.9300 . ?
C59 C60 1.383(8) . ?
C59 H59 0.9300 . ?
C60 C61 1.383(7) . ?
C60 H60 0.9300 . ?
C61 H61 0.9300 . ?
C62 C67 1.389(6) . ?
C62 C63 1.393(6) . ?
C63 C64 1.385(6) . ?
C63 H63 0.9300 . ?
C64 C65 1.369(7) . ?
C64 H64 0.9300 . ?
C65 C66 1.377(7) . ?
C65 H65 0.9300 . ?
C66 C67 1.374(6) . ?
C66 H66 0.9300 . ?
C67 H67 0.9300 . ?
P3 F3 1.463(10) . ?
P3 F2A 1.552(9) . ?
P3 F4 1.553(8) . ?
P3 F6 1.569(4) . ?
P3 F1 1.581(4) . ?
P3 F5 1.593(4) . ?
P3 F4A 1.610(12) . ?
P3 F2 1.670(6) . ?
P3 F3A 1.722(7) . ?
F3 F4 1.686(12) . ?
O1 C68 1.516(15) . ?
O1 H1 0.8200 . ?
C68 C69 1.537(15) . ?
C68 H68A 0.9700 . ?
C68 H68B 0.9700 . ?
C69 H69A 0.9600 . ?
C69 H69B 0.9600 . ?
C69 H69C 0.9600 . ?
